data_1547091
loop_
_publ_author_name
'Chatterjee, Sourav'
'Hintermann, Lukas'
'Mandal, Madhumita'
'Achari, Anushree'
'Gupta, Sreya'
'Jaisankar, Parasuraman'

_publ_section_title
;
 Fiaud's Acid: A Br\/onsted Acid Catalyst for Enantioselective
 Friedel-Crafts Alkylation of Indoles with 2-Alkene-1,4-diones.
;
_journal_issue 13
_journal_name_full 'Organic letters'
_journal_page_first 3426
_journal_page_last 3429
_journal_paper_doi 10.1021/acs.orglett.7b01383
_journal_volume 19
_journal_year 2017
_chemical_formula_moiety 'C25 H21 N O2'
_chemical_formula_sum 'C25 H21 N O2'
_chemical_formula_weight 367.42
_chemical_name_common '3-alkylated indole'
_chemical_name_systematic (S)-2-(2-methyl-1H-indol-3-yl)-1,4-diphenylbutane-1,4-dione
_space_group_crystal_system monoclinic
_space_group_IT_number 4
_space_group_name_Hall 'P 2yb'
_space_group_name_H-M_alt 'P 1 21 1'
_symmetry_space_group_name_Hall 'P 2yb'
_symmetry_space_group_name_H-M 'P 1 21 1'
_atom_sites_solution_hydrogens geom
_atom_sites_solution_primary dual
_audit_creation_date 2017-Apr-17
_audit_creation_method
;
Olex2 1.2
(compiled 2016.09.09 svn.r3337 for OlexSys, GUI svn.r5335)
;
_cell_angle_alpha 90
_cell_angle_beta 89.910(5)
_cell_angle_gamma 90
_cell_formula_units_Z 4
_cell_length_a 12.2212(12)
_cell_length_b 13.1633(13)
_cell_length_c 12.1650(11)
_cell_measurement_reflns_used 7096
_cell_measurement_temperature 296(2)
_cell_measurement_theta_max 22.92
_cell_measurement_theta_min 2.27
_cell_volume 1957.0(3)
_computing_cell_refinement 'SAINT v8.34A (Bruker, 2013)'
_computing_data_reduction 'SAINT v8.34A (Bruker, 2013)'
_computing_molecular_graphics 'Olex2 (Dolomanov et al., 2009)'
_computing_publication_material 'Olex2 (Dolomanov et al., 2009)'
_computing_structure_refinement 'ShelXL (Sheldrick, 2015)'
_computing_structure_solution 'ShelXT (Sheldrick, 2015)'
_diffrn_ambient_temperature 296.15
_diffrn_measured_fraction_theta_full 0.967
_diffrn_measured_fraction_theta_max 0.973
_diffrn_measurement_device_type 'Bruker APEX-II CCD'
_diffrn_measurement_method '\f and \w scans'
_diffrn_radiation_type MoK\a
_diffrn_radiation_wavelength 0.71073
_diffrn_reflns_av_R_equivalents 0.0611
_diffrn_reflns_av_unetI/netI 0.0626
_diffrn_reflns_Laue_measured_fraction_full 0.967
_diffrn_reflns_Laue_measured_fraction_max 0.973
_diffrn_reflns_limit_h_max 15
_diffrn_reflns_limit_h_min -15
_diffrn_reflns_limit_k_max 17
_diffrn_reflns_limit_k_min -17
_diffrn_reflns_limit_l_max 15
_diffrn_reflns_limit_l_min -14
_diffrn_reflns_number 27900
_diffrn_reflns_point_group_measured_fraction_full 0.953
_diffrn_reflns_point_group_measured_fraction_max 0.955
_diffrn_reflns_theta_full 25.242
_diffrn_reflns_theta_max 27.577
_diffrn_reflns_theta_min 1.666
_diffrn_standards_number 0
_exptl_absorpt_coefficient_mu 0.079
_exptl_absorpt_correction_T_max 0.7456
_exptl_absorpt_correction_T_min 0.6754
_exptl_absorpt_correction_type multi-scan
_exptl_absorpt_process_details
'SADABS-2014/5 (Bruker,2014/5) was used for absorption correction. wR2(int) was 0.1426 before and 0.0729 after correction. The Ratio of minimum to maximum transmission is 0.9058. The \l/2 correction factor is 0.00150.'
_exptl_crystal_colour White
_exptl_crystal_density_diffrn 1.247
_exptl_crystal_description Block
_exptl_crystal_F_000 776
_exptl_crystal_size_max 0.350
_exptl_crystal_size_mid 0.190
_exptl_crystal_size_min 0.170
_refine_diff_density_max 0.266
_refine_diff_density_min -0.226
_refine_diff_density_rms 0.064
_refine_ls_abs_structure_details
;
 Flack x determined using 1672 quotients [(I+)-(I-)]/[(I+)+(I-)]
 (Parsons, Flack and Wagner, Acta Cryst. B69 (2013) 249-259).
;
_refine_ls_abs_structure_Flack 0.0(9)
_refine_ls_extinction_coef 0.042(5)
_refine_ls_extinction_expression Fc^*^=kFc[1+0.001xFc^2^\l^3^/sin(2\q)]^-1/4^
_refine_ls_extinction_method SHELXL
_refine_ls_goodness_of_fit_ref 1.078
_refine_ls_hydrogen_treatment constr
_refine_ls_matrix_type full
_refine_ls_number_parameters 508
_refine_ls_number_reflns 8648
_refine_ls_number_restraints 1
_refine_ls_restrained_S_all 1.078
_refine_ls_R_factor_all 0.1198
_refine_ls_R_factor_gt 0.0613
_refine_ls_shift/su_max 0.000
_refine_ls_shift/su_mean 0.000
_refine_ls_structure_factor_coef Fsqd
_refine_ls_weighting_details 'w=1/[\s^2^(Fo^2^)+(0.0960P)^2^+0.3180P] where P=(Fo^2^+2Fc^2^)/3'
_refine_ls_weighting_scheme calc
_refine_ls_wR_factor_gt 0.1561
_refine_ls_wR_factor_ref 0.2207
_reflns_Friedel_coverage 0.881
_reflns_Friedel_fraction_full 0.936
_reflns_Friedel_fraction_max 0.936
_reflns_number_gt 4668
_reflns_number_total 8648
_reflns_threshold_expression 'I > 2\s(I)'
_cod_data_source_file ol7b01383_si_004.cif
_cod_data_source_block A261-031
_cod_depositor_comments
;

2019-03-02
Z value and formula fixed to values more according to usual
chemical conventions.                 miguel
;
_cod_original_formula_sum 'C50 H42 N2 O4'
_cod_original_formula_weight 734.85
_cod_original_formula_moiety '2(C25 H21 N O2)'
_cod_original_formula_units_Z 2
_cod_database_code 1547091
_shelxl_version_number 2014/6
_shelx_space_group_comment
;
The symmetry employed for this shelxl refinement is uniquely defined
by the following loop, which should always be used as a source of
symmetry information in preference to the above space-group names.
They are only intended as comments.
;
_olex2_refinement_description
;
1. Fixed Uiso
 At 1.2 times of:
  All C(H) groups, All C(H,H) groups, All N(H) groups
 At 1.5 times of:
  All C(H,H,H) groups
2.a Ternary CH refined with riding coordinates:
 C00C(H00C), C00P(H00P)
2.b Secondary CH2 refined with riding coordinates:
 C00S(H00D,H00E), C00T(H00A,H00B)
2.c Aromatic/amide H refined with riding coordinates:
 N005(H005), N006(H006), C00G(H00G), C00M(H00M), C00R(H00R), C00U(H00U),
 C00V(H00V), C00W(H00W), C00X(H00X), C00Z(H00Z), C010(H010), C012(H012),
 C013(H013), C014(H014), C015(H015), C016(H016), C017(H017), C018(H018),
 C019(H019), C01A(H01F), C01B(H01G), C01C(H01D), C01D(H01E), C01E(H01K),
 C01F(H01L), C01G(H01M), C01H(H01H), C01I(H01I), C01J(H01J), C01K(H01N)
2.d Idealised Me refined as rotating group:
 C00Y(H00F,H00H,H00I), C011(H01A,H01B,H01C)
;
_olex2_submission_special_instructions 'No special instructions were received'

loop_
_space_group_symop_operation_xyz
'x, y, z'
'-x, y+1/2, -z'

loop_
_atom_site_label
_atom_site_type_symbol
_atom_site_fract_x
_atom_site_fract_y
_atom_site_fract_z
_atom_site_U_iso_or_equiv
_atom_site_adp_type
_atom_site_occupancy
_atom_site_site_symmetry_order
_atom_site_calc_flag
_atom_site_refinement_flags_posn
O001 O -0.0189(3) 0.7261(4) 0.0270(3) 0.0763(11) Uani 1 1 d .
O002 O -0.1301(3) 0.4976(4) -0.0068(3) 0.0775(12) Uani 1 1 d .
O003 O 0.4814(3) 0.2725(4) 0.4725(3) 0.0766(11) Uani 1 1 d .
O004 O 0.3693(3) 0.5003(4) 0.5067(3) 0.0791(12) Uani 1 1 d .
N005 N 0.2702(4) 0.5878(4) 0.3096(4) 0.0709(13) Uani 1 1 d .
H005 H 0.3041 0.5708 0.3687 0.085 Uiso 1 1 calc R
N006 N 0.7699(4) 0.4107(4) 0.1903(4) 0.0701(13) Uani 1 1 d .
H006 H 0.8038 0.4281 0.1313 0.084 Uiso 1 1 calc R
C007 C 0.6414(4) 0.4032(4) 0.3212(4) 0.0546(12) Uani 1 1 d .
C008 C 0.1415(4) 0.5950(4) 0.1792(4) 0.0564(12) Uani 1 1 d .
C009 C 0.2276(4) 0.6640(4) 0.1517(4) 0.0578(12) Uani 1 1 d .
C00A C -0.0384(4) 0.4689(4) -0.1739(4) 0.0513(11) Uani 1 1 d .
C00B C 0.4612(4) 0.5291(4) 0.6738(4) 0.0537(11) Uani 1 1 d .
C00C C 0.5378(4) 0.4239(4) 0.3833(4) 0.0591(13) Uani 1 1 d .
H00C H 0.4953 0.4739 0.3416 0.071 Uiso 1 1 calc R
C00D C -0.0427(4) 0.4991(4) -0.0561(4) 0.0553(12) Uani 1 1 d .
C00E C -0.0305(4) 0.6708(5) 0.1071(4) 0.0597(13) Uani 1 1 d .
C00F C 0.4573(4) 0.4985(4) 0.5560(4) 0.0550(12) Uani 1 1 d .
C00G C 0.5538(5) 0.5159(5) 0.7375(4) 0.0694(15) Uani 1 1 d .
H00G H 0.6160 0.4859 0.7076 0.083 Uiso 1 1 calc R
C00H C 0.4692(4) 0.3269(5) 0.3929(4) 0.0588(13) Uani 1 1 d .
C00I C 0.7279(4) 0.3344(4) 0.3483(4) 0.0567(12) Uani 1 1 d .
C00J C 0.3064(4) 0.6566(5) 0.2361(4) 0.0635(13) Uani 1 1 d .
C00K C 0.6705(4) 0.4494(4) 0.2236(4) 0.0614(13) Uani 1 1 d .
C00L C 0.1705(4) 0.5484(5) 0.2764(4) 0.0611(13) Uani 1 1 d .
C00M C 0.2480(4) 0.7297(5) 0.0641(4) 0.0644(14) Uani 1 1 d .
H00M H 0.1970 0.7371 0.0081 0.077 Uiso 1 1 calc R
C00N C -0.1109(4) 0.6961(5) 0.1940(4) 0.0644(14) Uani 1 1 d .
C00O C 0.8071(4) 0.3406(5) 0.2645(4) 0.0635(13) Uani 1 1 d .
C00P C 0.0376(4) 0.5741(4) 0.1166(4) 0.0575(12) Uani 1 1 d .
H00P H -0.0050 0.5240 0.1581 0.069 Uiso 1 1 calc R
C00Q C 0.3885(4) 0.3016(5) 0.3060(4) 0.0638(14) Uani 1 1 d .
C00R C 0.7479(4) 0.2688(5) 0.4360(5) 0.0658(14) Uani 1 1 d .
H00R H 0.6969 0.2616 0.4923 0.079 Uiso 1 1 calc R
C00S C 0.5599(4) 0.4681(5) 0.4979(4) 0.0633(14) Uani 1 1 d .
H00D H 0.5981 0.4179 0.5418 0.076 Uiso 1 1 calc R
H00E H 0.6071 0.5270 0.4907 0.076 Uiso 1 1 calc R
C00T C 0.0600(4) 0.5303(5) 0.0021(4) 0.0656(14) Uani 1 1 d .
H00A H 0.0978 0.5809 -0.0418 0.079 Uiso 1 1 calc R
H00B H 0.1077 0.4718 0.0090 0.079 Uiso 1 1 calc R
C00U C 0.3443(5) 0.7833(5) 0.0616(6) 0.0788(17) Uani 1 1 d .
H00U H 0.3588 0.8253 0.0020 0.095 Uiso 1 1 calc R
C00V C 0.3693(5) 0.5725(5) 0.7199(5) 0.0738(16) Uani 1 1 d .
H00V H 0.3063 0.5808 0.6780 0.089 Uiso 1 1 calc R
C00W C 0.5533(5) 0.5474(6) 0.8452(5) 0.0821(18) Uani 1 1 d .
H00W H 0.6158 0.5392 0.8879 0.098 Uiso 1 1 calc R
C00X C 0.0534(5) 0.4815(5) -0.2374(4) 0.0689(15) Uani 1 1 d .
H00X H 0.1158 0.5104 -0.2071 0.083 Uiso 1 1 calc R
C00Y C 0.6177(5) 0.5294(6) 0.1573(5) 0.0792(17) Uani 1 1 d .
H00F H 0.6711 0.5796 0.1371 0.119 Uiso 1 1 calc GR
H00H H 0.5606 0.5610 0.1996 0.119 Uiso 1 1 calc GR
H00I H 0.5870 0.4999 0.0922 0.119 Uiso 1 1 calc GR
C00Z C 0.9022(5) 0.2849(5) 0.2648(6) 0.0804(18) Uani 1 1 d .
H00Z H 0.9526 0.2892 0.2076 0.096 Uiso 1 1 calc R
C010 C -0.1304(5) 0.4258(5) -0.2200(5) 0.0751(17) Uani 1 1 d .
H010 H -0.1932 0.4177 -0.1776 0.090 Uiso 1 1 calc R
C011 C 0.1190(5) 0.4686(6) 0.3431(5) 0.0813(18) Uani 1 1 d .
H01A H 0.1694 0.4461 0.3983 0.122 Uiso 1 1 calc GR
H01B H 0.0994 0.4124 0.2968 0.122 Uiso 1 1 calc GR
H01C H 0.0544 0.4952 0.3777 0.122 Uiso 1 1 calc GR
C012 C 0.4628(6) 0.5901(6) 0.8896(5) 0.088(2) Uani 1 1 d .
H012 H 0.4632 0.6104 0.9628 0.106 Uiso 1 1 calc R
C013 C -0.0369(5) 0.4086(6) -0.3899(5) 0.087(2) Uani 1 1 d .
H013 H -0.0360 0.3883 -0.4631 0.105 Uiso 1 1 calc R
C014 C 0.0535(5) 0.4516(6) -0.3453(5) 0.0817(18) Uani 1 1 d .
H014 H 0.1158 0.4608 -0.3881 0.098 Uiso 1 1 calc R
C015 C 0.4022(5) 0.7138(5) 0.2353(6) 0.0810(18) Uani 1 1 d .
H015 H 0.4522 0.7101 0.2927 0.097 Uiso 1 1 calc R
C016 C -0.1895(5) 0.7693(5) 0.1711(6) 0.0798(18) Uani 1 1 d .
H016 H -0.1889 0.8020 0.1034 0.096 Uiso 1 1 calc R
C017 C 0.3106(5) 0.2295(5) 0.3298(6) 0.0801(17) Uani 1 1 d .
H017 H 0.3108 0.1979 0.3981 0.096 Uiso 1 1 calc R
C018 C 0.4201(5) 0.7764(6) 0.1453(7) 0.088(2) Uani 1 1 d .
H018 H 0.4841 0.8143 0.1413 0.106 Uiso 1 1 calc R
C019 C 0.9193(6) 0.2220(6) 0.3546(7) 0.088(2) Uani 1 1 d .
H019 H 0.9832 0.1838 0.3584 0.106 Uiso 1 1 calc R
C01A C 0.8440(5) 0.2151(5) 0.4379(6) 0.0810(17) Uani 1 1 d .
H01F H 0.8585 0.1727 0.4973 0.097 Uiso 1 1 calc R
C01B C 0.3707(6) 0.6036(7) 0.8275(5) 0.092(2) Uani 1 1 d .
H01G H 0.3091 0.6338 0.8583 0.111 Uiso 1 1 calc R
C01C C -0.1141(6) 0.6482(7) 0.2938(5) 0.098(2) Uani 1 1 d .
H01D H -0.0636 0.5975 0.3100 0.118 Uiso 1 1 calc R
C01D C -0.1300(6) 0.3949(7) -0.3281(6) 0.095(2) Uani 1 1 d .
H01E H -0.1919 0.3651 -0.3588 0.114 Uiso 1 1 calc R
C01E C 0.3855(6) 0.3492(7) 0.2060(5) 0.098(2) Uani 1 1 d .
H01K H 0.4367 0.3991 0.1897 0.117 Uiso 1 1 calc R
C01F C 0.2319(6) 0.2036(7) 0.2532(8) 0.099(2) Uani 1 1 d .
H01L H 0.1808 0.1533 0.2689 0.119 Uiso 1 1 calc R
C01G C 0.2301(7) 0.2530(9) 0.1539(8) 0.116(3) Uani 1 1 d .
H01M H 0.1758 0.2378 0.1030 0.140 Uiso 1 1 calc R
C01H C -0.2680(6) 0.7936(7) 0.2475(8) 0.101(2) Uani 1 1 d .
H01H H -0.3196 0.8433 0.2316 0.121 Uiso 1 1 calc R
C01I C -0.1923(8) 0.6750(9) 0.3705(7) 0.128(3) Uani 1 1 d .
H01I H -0.1917 0.6448 0.4396 0.153 Uiso 1 1 calc R
C01J C -0.2705(7) 0.7457(9) 0.3457(8) 0.117(3) Uani 1 1 d .
H01J H -0.3253 0.7607 0.3963 0.140 Uiso 1 1 calc R
C01K C 0.3073(7) 0.3238(9) 0.1296(7) 0.124(3) Uani 1 1 d .
H01N H 0.3073 0.3551 0.0611 0.149 Uiso 1 1 calc R

loop_
_atom_site_aniso_label
_atom_site_aniso_U_11
_atom_site_aniso_U_22
_atom_site_aniso_U_33
_atom_site_aniso_U_23
_atom_site_aniso_U_13
_atom_site_aniso_U_12
O001 0.068(2) 0.100(3) 0.061(2) 0.010(2) 0.0013(18) 0.014(2)
O002 0.059(2) 0.120(3) 0.053(2) -0.010(2) 0.0113(16) -0.013(2)
O003 0.066(2) 0.103(3) 0.061(2) 0.012(2) -0.0001(18) -0.014(2)
O004 0.061(2) 0.123(4) 0.053(2) -0.008(2) -0.0077(16) 0.014(2)
N005 0.065(3) 0.093(4) 0.055(2) 0.003(2) -0.020(2) 0.009(3)
N006 0.067(3) 0.090(3) 0.053(2) 0.000(2) 0.018(2) -0.010(2)
C007 0.056(3) 0.068(3) 0.040(2) -0.005(2) 0.0054(19) -0.013(2)
C008 0.056(3) 0.071(3) 0.042(2) -0.007(2) -0.0076(19) 0.011(2)
C009 0.054(3) 0.071(3) 0.049(2) -0.004(2) -0.002(2) 0.009(2)
C00A 0.058(3) 0.055(3) 0.040(2) 0.0004(19) 0.0011(18) -0.001(2)
C00B 0.060(3) 0.060(3) 0.042(2) 0.001(2) -0.0012(19) 0.001(2)
C00C 0.057(3) 0.076(4) 0.044(2) -0.005(2) 0.003(2) -0.006(2)
C00D 0.054(3) 0.068(3) 0.044(2) -0.001(2) 0.0009(19) -0.004(2)
C00E 0.049(3) 0.083(4) 0.048(2) -0.001(3) -0.0014(19) 0.002(2)
C00F 0.050(2) 0.071(3) 0.043(2) 0.001(2) -0.0009(19) 0.000(2)
C00G 0.066(3) 0.093(4) 0.049(3) -0.009(3) -0.006(2) 0.012(3)
C00H 0.051(3) 0.082(4) 0.043(2) 0.002(3) 0.0018(19) -0.004(2)
C00I 0.052(3) 0.068(3) 0.050(3) -0.004(2) 0.001(2) -0.013(2)
C00J 0.057(3) 0.070(4) 0.064(3) -0.007(3) -0.005(2) 0.011(3)
C00K 0.069(3) 0.071(3) 0.044(2) -0.004(2) 0.006(2) -0.012(3)
C00L 0.066(3) 0.072(3) 0.044(2) -0.007(2) -0.003(2) 0.010(3)
C00M 0.062(3) 0.076(4) 0.055(3) -0.002(3) 0.001(2) 0.009(3)
C00N 0.052(3) 0.080(4) 0.061(3) -0.015(3) 0.003(2) 0.008(3)
C00O 0.056(3) 0.071(4) 0.064(3) -0.010(3) 0.007(2) -0.012(3)
C00P 0.053(3) 0.074(4) 0.045(2) -0.003(2) -0.0021(19) 0.005(2)
C00Q 0.052(3) 0.080(4) 0.059(3) -0.013(3) -0.003(2) -0.005(3)
C00R 0.062(3) 0.077(4) 0.058(3) -0.003(3) -0.001(2) -0.009(3)
C00S 0.054(3) 0.089(4) 0.048(2) -0.011(3) -0.001(2) -0.007(3)
C00T 0.056(3) 0.090(4) 0.052(3) -0.015(3) 0.002(2) 0.010(3)
C00U 0.069(4) 0.081(4) 0.086(4) 0.001(3) 0.005(3) 0.004(3)
C00V 0.062(3) 0.102(5) 0.058(3) -0.004(3) 0.001(2) 0.021(3)
C00W 0.089(4) 0.107(5) 0.050(3) -0.011(3) -0.012(3) 0.014(4)
C00X 0.069(3) 0.089(4) 0.048(3) -0.007(3) 0.004(2) -0.011(3)
C00Y 0.093(4) 0.090(4) 0.054(3) 0.010(3) 0.005(3) -0.003(4)
C00Z 0.059(3) 0.086(4) 0.096(5) -0.018(4) 0.014(3) -0.011(3)
C010 0.066(3) 0.100(5) 0.059(3) -0.006(3) 0.001(2) -0.022(3)
C011 0.094(4) 0.094(5) 0.056(3) 0.009(3) -0.007(3) 0.005(4)
C012 0.101(5) 0.116(6) 0.048(3) -0.011(3) -0.002(3) 0.024(4)
C013 0.102(5) 0.113(6) 0.048(3) -0.010(3) 0.002(3) -0.024(4)
C014 0.083(4) 0.113(5) 0.049(3) -0.008(3) 0.010(3) -0.013(4)
C015 0.059(3) 0.084(4) 0.099(5) -0.017(4) -0.013(3) 0.008(3)
C016 0.062(3) 0.087(4) 0.090(4) -0.017(4) 0.005(3) 0.008(3)
C017 0.061(3) 0.086(4) 0.093(4) -0.016(4) -0.003(3) -0.011(3)
C018 0.064(4) 0.086(5) 0.115(6) -0.017(4) 0.000(4) -0.005(3)
C019 0.066(4) 0.081(4) 0.118(6) -0.009(4) 0.005(4) 0.002(3)
C01A 0.072(4) 0.079(4) 0.091(4) 0.006(4) -0.005(3) 0.005(3)
C01B 0.092(4) 0.124(6) 0.061(3) -0.022(4) 0.000(3) 0.033(4)
C01C 0.092(4) 0.134(7) 0.068(4) -0.001(4) 0.027(3) 0.034(4)
C01D 0.090(4) 0.129(6) 0.065(3) -0.025(4) -0.002(3) -0.037(4)
C01E 0.091(4) 0.138(7) 0.064(4) 0.007(4) -0.023(3) -0.035(5)
C01F 0.069(4) 0.109(6) 0.121(6) -0.023(5) -0.010(4) -0.024(4)
C01G 0.085(5) 0.151(8) 0.114(7) -0.036(6) -0.035(5) -0.014(5)
C01H 0.067(4) 0.109(6) 0.127(7) -0.034(5) 0.009(4) 0.024(4)
C01I 0.130(7) 0.161(9) 0.091(5) 0.005(6) 0.050(5) 0.042(7)
C01J 0.091(5) 0.147(8) 0.113(7) -0.026(6) 0.041(5) 0.015(5)
C01K 0.126(7) 0.162(9) 0.084(5) 0.007(5) -0.055(5) -0.038(7)

loop_
_atom_type_symbol
_atom_type_description
_atom_type_scat_dispersion_real
_atom_type_scat_dispersion_imag
_atom_type_scat_source
C C 0.0033 0.0016 'International Tables Vol C Tables 4.2.6.8 and 6.1.1.4'
H H 0.0000 0.0000 'International Tables Vol C Tables 4.2.6.8 and 6.1.1.4'
N N 0.0061 0.0033 'International Tables Vol C Tables 4.2.6.8 and 6.1.1.4'
O O 0.0106 0.0060 'International Tables Vol C Tables 4.2.6.8 and 6.1.1.4'

loop_
_geom_angle_atom_site_label_1
_geom_angle_atom_site_label_2
_geom_angle_atom_site_label_3
_geom_angle
C00J N005 H005 124.9
C00J N005 C00L 110.3(4)
C00L N005 H005 124.9
C00K N006 H006 124.8
C00O N006 H006 124.8
C00O N006 C00K 110.4(4)
C00I C007 C00C 128.5(4)
C00K C007 C00C 124.7(5)
C00K C007 C00I 106.8(4)
C009 C008 C00P 128.2(4)
C00L C008 C009 107.1(4)
C00L C008 C00P 124.7(5)
C00J C009 C008 106.7(5)
C00M C009 C008 134.7(5)
C00M C009 C00J 118.5(5)
C00X C00A C00D 122.5(4)
C00X C00A C010 119.2(5)
C010 C00A C00D 118.3(4)
C00G C00B C00F 122.2(4)
C00V C00B C00F 118.4(4)
C00V C00B C00G 119.4(5)
C007 C00C H00C 108.0
C007 C00C C00H 110.4(4)
C007 C00C C00S 112.2(4)
C00H C00C H00C 108.0
C00H C00C C00S 110.1(4)
C00S C00C H00C 108.0
O002 C00D C00A 119.8(4)
O002 C00D C00T 120.2(4)
C00A C00D C00T 120.0(4)
O001 C00E C00N 120.7(5)
O001 C00E C00P 119.6(4)
C00N C00E C00P 119.7(5)
O004 C00F C00B 119.5(4)
O004 C00F C00S 120.4(4)
C00B C00F C00S 120.0(4)
C00B C00G H00G 120.2
C00W C00G C00B 119.6(5)
C00W C00G H00G 120.2
O003 C00H C00C 119.0(4)
O003 C00H C00Q 121.2(5)
C00Q C00H C00C 119.8(5)
C00O C00I C007 107.7(5)
C00R C00I C007 134.4(5)
C00R C00I C00O 117.9(5)
N005 C00J C009 107.8(5)
N005 C00J C015 130.1(6)
C015 C00J C009 122.1(6)
N006 C00K C007 108.4(5)
N006 C00K C00Y 119.3(5)
C007 C00K C00Y 132.3(5)
N005 C00L C011 118.9(5)
C008 C00L N005 108.1(5)
C008 C00L C011 133.0(5)
C009 C00M H00M 120.4
C00U C00M C009 119.2(5)
C00U C00M H00M 120.4
C016 C00N C00E 118.1(5)
C01C C00N C00E 123.2(5)
C01C C00N C016 118.6(5)
N006 C00O C00I 106.8(5)
N006 C00O C00Z 130.0(5)
C00Z C00O C00I 123.2(6)
C008 C00P C00E 110.3(4)
C008 C00P H00P 108.1
C008 C00P C00T 112.3(4)
C00E C00P H00P 108.1
C00E C00P C00T 110.0(4)
C00T C00P H00P 108.1
C017 C00Q C00H 117.7(5)
C01E C00Q C00H 123.3(5)
C01E C00Q C017 118.9(5)
C00I C00R H00R 120.5
C01A C00R C00I 118.9(5)
C01A C00R H00R 120.5
C00C C00S H00D 109.1
C00C C00S H00E 109.1
C00F C00S C00C 112.6(4)
C00F C00S H00D 109.1
C00F C00S H00E 109.1
H00D C00S H00E 107.8
C00D C00T C00P 112.6(4)
C00D C00T H00A 109.1
C00D C00T H00B 109.1
C00P C00T H00A 109.1
C00P C00T H00B 109.1
H00A C00T H00B 107.8
C00M C00U H00U 119.1
C00M C00U C018 121.8(7)
C018 C00U H00U 119.1
C00B C00V H00V 120.0
C01B C00V C00B 120.0(5)
C01B C00V H00V 120.0
C00G C00W H00W 119.7
C012 C00W C00G 120.5(6)
C012 C00W H00W 119.7
C00A C00X H00X 119.9
C014 C00X C00A 120.3(5)
C014 C00X H00X 119.9
C00K C00Y H00F 109.5
C00K C00Y H00H 109.5
C00K C00Y H00I 109.5
H00F C00Y H00H 109.5
H00F C00Y H00I 109.5
H00H C00Y H00I 109.5
C00O C00Z H00Z 121.7
C00O C00Z C019 116.7(6)
C019 C00Z H00Z 121.7
C00A C010 H010 119.7
C01D C010 C00A 120.6(5)
C01D C010 H010 119.7
C00L C011 H01A 109.5
C00L C011 H01B 109.5
C00L C011 H01C 109.5
H01A C011 H01B 109.5
H01A C011 H01C 109.5
H01B C011 H01C 109.5
C00W C012 H012 119.8
C00W C012 C01B 120.5(6)
C01B C012 H012 119.8
C014 C013 H013 119.7
C014 C013 C01D 120.7(5)
C01D C013 H013 119.7
C00X C014 H014 119.9
C013 C014 C00X 120.2(5)
C013 C014 H014 119.9
C00J C015 H015 121.4
C018 C015 C00J 117.3(6)
C018 C015 H015 121.4
C00N C016 H016 119.7
C01H C016 C00N 120.6(7)
C01H C016 H016 119.7
C00Q C017 H017 119.6
C00Q C017 C01F 120.7(7)
C01F C017 H017 119.6
C00U C018 C015 121.0(7)
C00U C018 H018 119.5
C015 C018 H018 119.5
C00Z C019 H019 119.3
C01A C019 C00Z 121.3(7)
C01A C019 H019 119.3
C00R C01A H01F 119.1
C019 C01A C00R 121.8(7)
C019 C01A H01F 119.1
C00V C01B H01G 120.0
C012 C01B C00V 119.9(6)
C012 C01B H01G 120.0
C00N C01C H01D 120.0
C00N C01C C01I 120.0(7)
C01I C01C H01D 120.0
C010 C01D H01E 120.5
C013 C01D C010 119.0(6)
C013 C01D H01E 120.5
C00Q C01E H01K 119.7
C00Q C01E C01K 120.6(7)
C01K C01E H01K 119.7
C017 C01F H01L 120.4
C01G C01F C017 119.2(7)
C01G C01F H01L 120.4
C01F C01G H01M 119.8
C01K C01G C01F 120.3(7)
C01K C01G H01M 119.8
C016 C01H H01H 119.8
C01J C01H C016 120.3(7)
C01J C01H H01H 119.8
C01C C01I H01I 119.7
C01J C01I C01C 120.6(9)
C01J C01I H01I 119.7
C01H C01J C01I 119.8(7)
C01H C01J H01J 120.1
C01I C01J H01J 120.1
C01E C01K H01N 119.9
C01G C01K C01E 120.1(8)
C01G C01K H01N 119.9

loop_
_geom_bond_atom_site_label_1
_geom_bond_atom_site_label_2
_geom_bond_distance
O001 C00E 1.224(6)
O002 C00D 1.225(6)
O003 C00H 1.213(6)
O004 C00F 1.233(6)
N005 H005 0.8600
N005 C00J 1.347(8)
N005 C00L 1.385(7)
N006 H006 0.8600
N006 C00K 1.378(7)
N006 C00O 1.368(8)
C007 C00C 1.499(7)
C007 C00I 1.431(8)
C007 C00K 1.379(7)
C008 C009 1.430(8)
C008 C00L 1.379(7)
C008 C00P 1.506(7)
C009 C00J 1.413(7)
C009 C00M 1.394(8)
C00A C00D 1.489(6)
C00A C00X 1.371(7)
C00A C010 1.378(7)
C00B C00F 1.489(6)
C00B C00G 1.383(7)
C00B C00V 1.379(7)
C00C H00C 0.9800
C00C C00H 1.531(8)
C00C C00S 1.535(7)
C00D C00T 1.500(7)
C00E C00N 1.481(7)
C00E C00P 1.525(8)
C00F C00S 1.493(7)
C00G H00G 0.9300
C00G C00W 1.374(7)
C00H C00Q 1.486(7)
C00I C00O 1.407(7)
C00I C00R 1.395(8)
C00J C015 1.391(9)
C00K C00Y 1.476(9)
C00L C011 1.468(9)
C00M H00M 0.9300
C00M C00U 1.371(9)
C00N C016 1.388(9)
C00N C01C 1.369(9)
C00O C00Z 1.374(9)
C00P H00P 0.9800
C00P C00T 1.531(7)
C00Q C017 1.374(8)
C00Q C01E 1.368(9)
C00R H00R 0.9300
C00R C01A 1.371(9)
C00S H00D 0.9700
C00S H00E 0.9700
C00T H00A 0.9700
C00T H00B 0.9700
C00U H00U 0.9300
C00U C018 1.380(10)
C00V H00V 0.9300
C00V C01B 1.372(8)
C00W H00W 0.9300
C00W C012 1.353(8)
C00X H00X 0.9300
C00X C014 1.371(7)
C00Y H00F 0.9600
C00Y H00H 0.9600
C00Y H00I 0.9600
C00Z H00Z 0.9300
C00Z C019 1.387(10)
C010 H010 0.9300
C010 C01D 1.377(8)
C011 H01A 0.9600
C011 H01B 0.9600
C011 H01C 0.9600
C012 H012 0.9300
C012 C01B 1.368(9)
C013 H013 0.9300
C013 C014 1.355(8)
C013 C01D 1.375(9)
C014 H014 0.9300
C015 H015 0.9300
C015 C018 1.387(10)
C016 H016 0.9300
C016 C01H 1.372(9)
C017 H017 0.9300
C017 C01F 1.382(10)
C018 H018 0.9300
C019 H019 0.9300
C019 C01A 1.370(10)
C01A H01F 0.9300
C01B H01G 0.9300
C01C H01D 0.9300
C01C C01I 1.380(9)
C01D H01E 0.9300
C01E H01K 0.9300
C01E C01K 1.376(9)
C01F H01L 0.9300
C01F C01G 1.372(13)
C01G H01M 0.9300
C01G C01K 1.359(13)
C01H H01H 0.9300
C01H C01J 1.352(13)
C01I H01I 0.9300
C01I C01J 1.368(14)
C01J H01J 0.9300
C01K H01N 0.9300
